data_7160749
loop_
_publ_author_name
'Zhang, Xiya'
'Yu, Mingming'
'Zhou, Junyu'
'Wang, Jinhua'
'Li, Shiqing'

_publ_section_title
;
 The metal-free or Lewis acid-catalyzed C5-H methylthiomethylation of
 oxindoles with DMSO.
;
_journal_issue 40
_journal_name_full 'Organic &amp; biomolecular chemistry'
_journal_page_first 9158
_journal_page_last 9163
_journal_paper_doi 10.1039/d5ob01356a
_journal_volume 23
_journal_year 2025
_chemical_absolute_configuration unk
_chemical_formula_moiety '4(C23 H21 N O S)'
_chemical_formula_sum 'C92 H84 N4 O4 S4'
_chemical_formula_weight 1437.981
_chemical_name_systematic ZXY-1
_space_group_crystal_system orthorhombic
_space_group_IT_number 19
_space_group_name_Hall 'P 2ac 2ab'
_space_group_name_H-M_alt 'P 21 21 21'
_symmetry_Int_Tables_number 19
_atom_sites_solution_primary dual
_audit_creation_date 2025-01-09
_audit_creation_method
;
Olex2 1.5
(compiled 2024.02.16 svn.r378c4104 for OlexSys, GUI svn.r6928)
;
_audit_update_record
;
2025-01-09 deposited with the CCDC.	2025-09-23 downloaded from the CCDC.
;
_cell_angle_alpha 90
_cell_angle_beta 90
_cell_angle_gamma 90
_cell_formula_units_Z 1
_cell_length_a 8.7963(7)
_cell_length_b 9.8000(7)
_cell_length_c 22.4394(16)
_cell_measurement_reflns_used 4147
_cell_measurement_temperature 293.30
_cell_measurement_theta_max 21.797
_cell_measurement_theta_min 2.268
_cell_volume 1934.4(2)
_computing_cell_refinement 'SAINT V8.40B (?, 2016)'
_computing_data_reduction 'SAINT V8.40B (?, 2016)'
_computing_molecular_graphics 'Olex2 1.5 (Dolomanov et al., 2009)'
_computing_publication_material 'Olex2 1.5 (Dolomanov et al., 2009)'
_computing_structure_refinement 'olex2.refine 1.5 (Bourhis et al., 2015)'
_computing_structure_solution 'SHELXT 2018/2 (Sheldrick, 2018)'
_diffrn_ambient_temperature 293.30
_diffrn_measured_fraction_theta_full 0.9778
_diffrn_measured_fraction_theta_max 0.9812
_diffrn_measurement_device_type 'SuperNova, Single source at offset/far, Eos'
_diffrn_radiation_type 'Mo K\a'
_diffrn_radiation_wavelength 0.71073
_diffrn_reflns_av_R_equivalents 0.0942
_diffrn_reflns_av_unetI/netI 0.1129
_diffrn_reflns_Laue_measured_fraction_full 0.9778
_diffrn_reflns_Laue_measured_fraction_max 0.9812
_diffrn_reflns_limit_h_max 11
_diffrn_reflns_limit_h_min -7
_diffrn_reflns_limit_k_max 12
_diffrn_reflns_limit_k_min -5
_diffrn_reflns_limit_l_max 17
_diffrn_reflns_limit_l_min -29
_diffrn_reflns_number 6458
_diffrn_reflns_point_group_measured_fraction_full 0.9447
_diffrn_reflns_point_group_measured_fraction_max 0.9423
_diffrn_reflns_theta_full 25.2417
_diffrn_reflns_theta_max 27.54
_diffrn_reflns_theta_min 2.27
_diffrn_source_current 40.0
_diffrn_source_power 1.8
_diffrn_source_voltage 45.0
_exptl_absorpt_coefficient_mu 0.178
_exptl_absorpt_correction_T_max 0.7456
_exptl_absorpt_correction_T_min 0.6683
_exptl_absorpt_correction_type multi-scan
_exptl_absorpt_process_details
;
SADABS-2016/2 (Bruker,2016/2) was used for absorption correction.
wR2(int) was 0.1019 before and 0.0680 after correction.
The Ratio of minimum to maximum transmission is 0.8963.
The \l/2 correction factor is Not present.
;
_exptl_crystal_colour 'clear light colourless'
_exptl_crystal_colour_lustre clear
_exptl_crystal_colour_modifier light
_exptl_crystal_colour_primary colourless
_exptl_crystal_density_diffrn 1.234
_exptl_crystal_description block
_exptl_crystal_F_000 760.888
_exptl_crystal_size_max 0.03
_exptl_crystal_size_mid 0.02
_exptl_crystal_size_min 0.01
_refine_diff_density_max 0.3478
_refine_diff_density_min -0.4274
_refine_diff_density_rms 0.0791
_refine_ls_abs_structure_details 'Hooft, R.W.W., Straver, L.H., Spek, A.L. (2010). J. Appl. Cryst., 43, 665-668.'
_refine_ls_abs_structure_Flack -0.04(15)
_refine_ls_d_res_high 0.7687
_refine_ls_d_res_low 8.9809
_refine_ls_extinction_coef 0.040(11)
_refine_ls_extinction_expression Fc^*^=kFc[1+0.001xFc^2^\l^3^/sin(2\q)]^-1/4^
_refine_ls_goodness_of_fit_ref 1.0972
_refine_ls_hydrogen_treatment constr
_refine_ls_matrix_type full
_refine_ls_number_constraints 37
_refine_ls_number_parameters 238
_refine_ls_number_reflns 4200
_refine_ls_number_restraints 0
_refine_ls_restrained_S_all 1.0972
_refine_ls_R_factor_all 0.1720
_refine_ls_R_factor_gt 0.0924
_refine_ls_shift/su_max -0.0008
_refine_ls_shift/su_mean 0.0001
_refine_ls_structure_factor_coef Fsqd
_refine_ls_weighting_details 'w=1/[\s^2^(Fo^2^)+(0.1363P)^2^+0.5829P] where P=(Fo^2^+2Fc^2^)/3'
_refine_ls_weighting_scheme calc
_refine_ls_wR_factor_gt 0.2307
_refine_ls_wR_factor_ref 0.3049
_reflns_Friedel_coverage 0.890
_reflns_limit_h_max 11
_reflns_limit_h_min -11
_reflns_limit_k_max 12
_reflns_limit_k_min -12
_reflns_limit_l_max 29
_reflns_limit_l_min -28
_reflns_number_gt 2169
_reflns_number_total 4200
_reflns_threshold_expression I>=2u(I)
_cod_data_source_file d5ob01356a2.cif
_cod_data_source_block 241220LU_LGPZ1659553_ZCS_0m
_cod_depositor_comments 'Adding full bibliography for 7160749--7160750.cif.'
_cod_original_cell_volume 1934.4(3)
_cod_original_sg_symbol_Hall ' P 2ac 2ab'
_cod_database_code 7160749
_olex2_refinement_description
;
1. Fixed Uiso
 At 1.2 times of:
  All C(H) groups, All C(H,H) groups
 At 1.5 times of:
  All C(H,H,H) groups
2.a Secondary CH2 refined with riding coordinates:
 C7(H7a,H7b)
2.b Aromatic/amide H refined with riding coordinates:
 C23(H23), C22(H22), C19(H19), C5(H5), C13(H13), C14(H14), C20(H20), C21(H21),
 C9(H9), C17(H17), C15(H15), C10(H10), C16(H16)
2.c Idealised Me refined as rotating group:
 C1(H1a,H1b,H1c), C8(H8a,H8b,H8c)
;
_olex2_submission_special_instructions 'No special instructions were received'

loop_
_space_group_symop_id
_space_group_symop_operation_xyz
1 x,y,z
2 x+1/2,-y+1/2,-z
3 -x,y+1/2,-z+1/2
4 -x+1/2,-y,z+1/2

loop_
_atom_site_label
_atom_site_type_symbol
_atom_site_fract_x
_atom_site_fract_y
_atom_site_fract_z
_atom_site_U_iso_or_equiv
_atom_site_adp_type
_atom_site_occupancy
_atom_site_refinement_flags_posn
S1 S 0.1155(4) 0.9485(3) 0.40035(18) 0.1520(14) Uani 1.000000 .
O1 O 0.5311(5) 0.1717(4) 0.40623(17) 0.0636(11) Uani 1.000000 .
C23 C 0.3289(6) 0.2740(5) 0.2997(2) 0.0529(13) Uani 1.000000 .
H23 H 0.3104(6) 0.2115(5) 0.3301(2) 0.0635(16) Uiso 1.000000 R
N1 N 0.3870(6) 0.3229(5) 0.4596(2) 0.0594(12) Uani 1.000000 .
C18 C 0.4243(6) 0.3834(5) 0.3102(2) 0.0487(12) Uani 1.000000 .
C3 C 0.4973(6) 0.4094(5) 0.3710(2) 0.0443(12) Uani 1.000000 .
C12 C 0.6690(6) 0.4352(5) 0.3650(2) 0.0499(13) Uani 1.000000 .
C22 C 0.2601(9) 0.2559(7) 0.2443(3) 0.0698(18) Uani 1.000000 .
H22 H 0.1963(9) 0.1817(7) 0.2378(3) 0.084(2) Uiso 1.000000 R
C2 C 0.4763(7) 0.2846(5) 0.4128(2) 0.0490(12) Uani 1.000000 .
C4 C 0.4099(6) 0.5182(5) 0.4051(2) 0.0514(13) Uani 1.000000 .
C19 C 0.4498(8) 0.4745(6) 0.2643(2) 0.0634(16) Uani 1.000000 .
H19 H 0.5143(8) 0.5483(6) 0.2706(2) 0.0761(19) Uiso 1.000000 R
C5 C 0.3889(7) 0.6569(5) 0.3944(3) 0.0607(15) Uani 1.000000 .
H5 H 0.4316(7) 0.6979(5) 0.3609(3) 0.0729(18) Uiso 1.000000 R
C13 C 0.7412(7) 0.5379(6) 0.3963(3) 0.0615(15) Uani 1.000000 .
H13 H 0.6843(7) 0.5948(6) 0.4209(3) 0.0738(18) Uiso 1.000000 R
C11 C 0.3468(7) 0.4606(5) 0.4555(2) 0.0547(14) Uani 1.000000 .
C14 C 0.8956(8) 0.5578(8) 0.3918(4) 0.083(2) Uani 1.000000 .
H14 H 0.9415(8) 0.6287(8) 0.4126(4) 0.099(3) Uiso 1.000000 R
C20 C 0.3819(9) 0.4585(7) 0.2096(3) 0.0739(19) Uani 1.000000 .
H20 H 0.4004(9) 0.5222(7) 0.1798(3) 0.089(2) Uiso 1.000000 R
C1 C 0.3473(11) 0.2324(7) 0.5079(3) 0.086(2) Uani 1.000000 .
H1a H 0.248(3) 0.195(5) 0.5009(13) 0.129(4) Uiso 1.000000 GR
H1b H 0.421(4) 0.160(3) 0.5104(17) 0.129(4) Uiso 1.000000 GR
H1c H 0.346(7) 0.2825(15) 0.5447(5) 0.129(4) Uiso 1.000000 GR
C21 C 0.2868(9) 0.3497(7) 0.1982(3) 0.075(2) Uani 1.000000 .
H21 H 0.2417(9) 0.3388(7) 0.1610(3) 0.090(2) Uiso 1.000000 R
C9 C 0.2353(9) 0.6704(7) 0.4821(3) 0.0735(19) Uani 1.000000 .
H9 H 0.1739(9) 0.7220(7) 0.5072(3) 0.088(2) Uiso 1.000000 R
C6 C 0.3028(8) 0.7332(6) 0.4344(3) 0.0702(18) Uani 1.000000 .
C17 C 0.7545(8) 0.3518(7) 0.3302(3) 0.078(2) Uani 1.000000 .
H17 H 0.7087(8) 0.2816(7) 0.3089(3) 0.094(2) Uiso 1.000000 R
C15 C 0.9798(8) 0.4756(10) 0.3576(4) 0.098(3) Uani 1.000000 .
H15 H 1.0843(8) 0.4886(10) 0.3549(4) 0.118(3) Uiso 1.000000 R
C10 C 0.2546(9) 0.5347(7) 0.4943(3) 0.0739(19) Uani 1.000000 .
H10 H 0.2083(9) 0.4938(7) 0.5269(3) 0.089(2) Uiso 1.000000 R
C7 C 0.2885(11) 0.8855(7) 0.4257(4) 0.098(3) Uani 1.000000 .
H7a H 0.3666(11) 0.9138(7) 0.3978(4) 0.118(3) Uiso 1.000000 R
H7b H 0.3108(11) 0.9293(7) 0.4635(4) 0.118(3) Uiso 1.000000 R
C16 C 0.9110(10) 0.3718(9) 0.3265(4) 0.102(3) Uani 1.000000 .
H16 H 0.9695(10) 0.3144(9) 0.3027(4) 0.123(3) Uiso 1.000000 R
C8 C 0.1372(17) 0.8963(13) 0.3318(6) 0.160(5) Uani 1.000000 .
H8a H 0.062(8) 0.939(9) 0.3068(11) 0.240(7) Uiso 1.000000 GR
H8b H 0.237(5) 0.920(10) 0.3181(18) 0.240(7) Uiso 1.000000 GR
H8c H 0.125(13) 0.799(2) 0.3302(11) 0.240(7) Uiso 1.000000 GR

loop_
_atom_site_aniso_label
_atom_site_aniso_U_11
_atom_site_aniso_U_22
_atom_site_aniso_U_33
_atom_site_aniso_U_12
_atom_site_aniso_U_13
_atom_site_aniso_U_23
S1 0.137(2) 0.123(2) 0.196(3) 0.055(2) 0.045(2) 0.046(2)
O1 0.085(3) 0.0417(19) 0.064(2) 0.010(2) 0.000(2) 0.0047(18)
C23 0.059(3) 0.045(3) 0.055(3) 0.003(3) -0.004(3) -0.000(2)
N1 0.077(3) 0.049(2) 0.053(2) 0.001(2) 0.009(3) 0.002(2)
C18 0.049(3) 0.045(3) 0.052(3) 0.005(2) 0.004(2) 0.002(2)
C3 0.049(3) 0.036(2) 0.048(3) -0.002(2) 0.004(2) -0.000(2)
C12 0.048(3) 0.046(3) 0.056(3) -0.000(2) 0.002(3) 0.009(2)
C22 0.073(4) 0.059(4) 0.077(4) -0.004(3) -0.013(3) -0.012(3)
C2 0.057(3) 0.046(3) 0.043(3) -0.002(2) 0.001(3) 0.001(2)
C4 0.056(3) 0.042(3) 0.056(3) -0.007(2) -0.002(3) 0.002(2)
C19 0.076(4) 0.061(3) 0.053(3) -0.009(3) 0.004(3) 0.007(3)
C5 0.071(4) 0.036(3) 0.076(4) -0.005(3) 0.003(3) -0.000(3)
C13 0.057(3) 0.058(3) 0.070(3) -0.001(3) -0.015(3) 0.005(3)
C11 0.065(3) 0.049(3) 0.051(3) -0.007(3) 0.005(3) -0.004(3)
C14 0.060(4) 0.083(5) 0.105(6) -0.009(4) -0.018(4) 0.019(4)
C20 0.102(5) 0.066(4) 0.053(3) -0.004(4) -0.001(3) 0.017(3)
C1 0.123(7) 0.064(4) 0.071(4) -0.001(4) 0.033(4) 0.018(3)
C21 0.086(5) 0.085(5) 0.054(3) 0.018(4) -0.013(4) -0.008(3)
C9 0.086(5) 0.060(4) 0.075(4) 0.008(4) 0.011(4) -0.020(3)
C6 0.076(4) 0.041(3) 0.094(5) 0.002(3) -0.009(4) -0.018(3)
C17 0.061(4) 0.080(4) 0.094(5) 0.003(3) 0.007(4) -0.015(4)
C15 0.047(4) 0.127(7) 0.120(6) -0.005(5) 0.000(4) 0.042(6)
C10 0.091(5) 0.064(4) 0.067(4) -0.005(4) 0.015(4) -0.008(3)
C7 0.128(7) 0.048(3) 0.119(6) 0.010(4) -0.002(6) -0.011(4)
C16 0.065(5) 0.111(6) 0.130(7) 0.009(5) 0.027(5) -0.015(6)
C8 0.147(11) 0.150(10) 0.182(11) 0.029(8) 0.005(10) 0.047(9)

loop_
_atom_type_symbol
_atom_type_scat_dispersion_real
_atom_type_scat_dispersion_imag
_atom_type_scat_Cromer_Mann_a1
_atom_type_scat_Cromer_Mann_a2
_atom_type_scat_Cromer_Mann_a3
_atom_type_scat_Cromer_Mann_a4
_atom_type_scat_Cromer_Mann_b1
_atom_type_scat_Cromer_Mann_b2
_atom_type_scat_Cromer_Mann_b3
_atom_type_scat_Cromer_Mann_b4
_atom_type_scat_Cromer_Mann_c
_atom_type_scat_source
_atom_type_scat_dispersion_source
C 0.00313 0.00162 2.31000 1.02000 1.58860 0.86500 20.84390 10.20750 0.56870 51.65120 0.21560 'International Tables Volume C Table 6.1.1.4 (pp. 500-502)' 'Brennan, Cowan, Rev. Sci. Instrum., 1992, 63, 850'
H 0.00000 0.00000 0.49300 0.32291 0.14019 0.04081 10.51090 26.12570 3.14236 57.79970 0.00304 'International Tables Volume C Table 6.1.1.4 (pp. 500-502)' 'Brennan, Cowan, Rev. Sci. Instrum., 1992, 63, 850'
N 0.00612 0.00332 12.21260 3.13220 2.01250 1.16630 0.00570 9.89330 28.99750 0.58260 -11.52900 'International Tables Volume C Table 6.1.1.4 (pp. 500-502)' 'Brennan, Cowan, Rev. Sci. Instrum., 1992, 63, 850'
O 0.01085 0.00610 3.04850 2.28680 1.54630 0.86700 13.27710 5.70110 0.32390 32.90890 0.25080 'International Tables Volume C Table 6.1.1.4 (pp. 500-502)' 'Brennan, Cowan, Rev. Sci. Instrum., 1992, 63, 850'
S 0.12485 0.12449 6.90530 5.20340 1.43790 1.58630 1.46790 22.21510 0.25360 56.17200 0.86690 'International Tables Volume C Table 6.1.1.4 (pp. 500-502)' 'Brennan, Cowan, Rev. Sci. Instrum., 1992, 63, 850'

loop_
_geom_angle_atom_site_label_1
_geom_angle_atom_site_label_2
_geom_angle_atom_site_label_3
_geom_angle
_geom_angle_site_symmetry_1
_geom_angle_site_symmetry_3
_geom_angle_publ_flag
C8 S1 C7 95.4(6) . . ?
C18 C23 H23 119.6(3) . . ?
C22 C23 H23 119.6(4) . . ?
C22 C23 C18 120.9(6) . . ?
C11 N1 C2 111.2(4) . . ?
C1 N1 C2 123.3(5) . . ?
C1 N1 C11 125.5(5) . . ?
C3 C18 C23 122.4(5) . . ?
C19 C18 C23 118.3(5) . . ?
C19 C18 C3 119.3(5) . . ?
C12 C3 C18 111.2(4) . . ?
C2 C3 C18 111.0(4) . . ?
C2 C3 C12 107.4(4) . . ?
C4 C3 C18 110.7(4) . . ?
C4 C3 C12 115.2(4) . . ?
C4 C3 C2 100.9(4) . . ?
C13 C12 C3 121.8(5) . . ?
C17 C12 C3 119.7(5) . . ?
C17 C12 C13 118.5(5) . . ?
H22 C22 C23 119.9(4) . . ?
C21 C22 C23 120.1(6) . . ?
C21 C22 H22 119.9(4) . . ?
N1 C2 O1 125.0(5) . . ?
C3 C2 O1 126.6(5) . . ?
C3 C2 N1 108.4(4) . . ?
C5 C4 C3 131.6(5) . . ?
C11 C4 C3 109.2(4) . . ?
C11 C4 C5 119.2(5) . . ?
H19 C19 C18 119.3(3) . . ?
C20 C19 C18 121.5(6) . . ?
C20 C19 H19 119.3(4) . . ?
H5 C5 C4 120.5(4) . . ?
C6 C5 C4 119.0(6) . . ?
C6 C5 H5 120.5(4) . . ?
H13 C13 C12 119.4(3) . . ?
C14 C13 C12 121.3(6) . . ?
C14 C13 H13 119.4(5) . . ?
C4 C11 N1 110.3(5) . . ?
C10 C11 N1 127.5(5) . . ?
C10 C11 C4 122.2(5) . . ?
H14 C14 C13 119.8(5) . . ?
C15 C14 C13 120.3(7) . . ?
C15 C14 H14 119.8(5) . . ?
H20 C20 C19 119.4(4) . . ?
C21 C20 C19 121.2(6) . . ?
C21 C20 H20 119.4(4) . . ?
H1a C1 N1 109.5 . . ?
H1b C1 N1 109.5 . . ?
H1b C1 H1a 109.5 . . ?
H1c C1 N1 109.5 . . ?
H1c C1 H1a 109.5 . . ?
H1c C1 H1b 109.5 . . ?
C20 C21 C22 118.1(6) . . ?
H21 C21 C22 121.0(4) . . ?
H21 C21 C20 121.0(4) . . ?
C6 C9 H9 118.7(4) . . ?
C10 C9 H9 118.7(4) . . ?
C10 C9 C6 122.6(6) . . ?
C9 C6 C5 119.9(6) . . ?
C7 C6 C5 119.5(7) . . ?
C7 C6 C9 120.6(7) . . ?
H17 C17 C12 120.1(4) . . ?
C16 C17 C12 119.8(7) . . ?
C16 C17 H17 120.1(5) . . ?
H15 C15 C14 120.2(5) . . ?
C16 C15 C14 119.6(7) . . ?
C16 C15 H15 120.2(5) . . ?
C9 C10 C11 117.0(6) . . ?
H10 C10 C11 121.5(4) . . ?
H10 C10 C9 121.5(4) . . ?
C6 C7 S1 117.8(6) . . ?
H7a C7 S1 107.9(3) . . ?
H7a C7 C6 107.9(5) . . ?
H7b C7 S1 107.9(3) . . ?
H7b C7 C6 107.9(5) . . ?
H7b C7 H7a 107.2 . . ?
C15 C16 C17 120.6(8) . . ?
H16 C16 C17 119.7(5) . . ?
H16 C16 C15 119.7(5) . . ?
H8a C8 S1 109.5 . . ?
H8b C8 S1 109.5 . . ?
H8b C8 H8a 109.5 . . ?
H8c C8 S1 109.5 . . ?
H8c C8 H8a 109.5 . . ?
H8c C8 H8b 109.5 . . ?

loop_
_geom_bond_atom_site_label_1
_geom_bond_atom_site_label_2
_geom_bond_distance
_geom_bond_site_symmetry_2
_geom_bond_publ_flag
S1 C7 1.738(10) . ?
S1 C8 1.632(14) . ?
O1 C2 1.216(6) . ?
C23 H23 0.9300 . ?
C23 C18 1.381(8) . ?
C23 C22 1.396(8) . ?
N1 C2 1.363(7) . ?
N1 C11 1.399(7) . ?
N1 C1 1.444(7) . ?
C18 C3 1.530(8) . ?
C18 C19 1.380(7) . ?
C3 C12 1.538(8) . ?
C3 C2 1.553(7) . ?
C3 C4 1.521(7) . ?
C12 C13 1.382(8) . ?
C12 C17 1.358(8) . ?
C22 H22 0.9300 . ?
C22 C21 1.403(10) . ?
C4 C5 1.393(7) . ?
C4 C11 1.380(7) . ?
C19 H19 0.9300 . ?
C19 C20 1.374(9) . ?
C5 H5 0.9300 . ?
C5 C6 1.393(9) . ?
C13 H13 0.9300 . ?
C13 C14 1.376(9) . ?
C11 C10 1.394(8) . ?
C14 H14 0.9300 . ?
C14 C15 1.336(11) . ?
C20 H20 0.9300 . ?
C20 C21 1.379(10) . ?
C1 H1a 0.9600 . ?
C1 H1b 0.9600 . ?
C1 H1c 0.9600 . ?
C21 H21 0.9300 . ?
C9 H9 0.9300 . ?
C9 C6 1.369(10) . ?
C9 C10 1.368(10) . ?
C6 C7 1.511(9) . ?
C17 H17 0.9300 . ?
C17 C16 1.394(12) . ?
C15 H15 0.9300 . ?
C15 C16 1.374(12) . ?
C10 H10 0.9300 . ?
C7 H7a 0.9700 . ?
C7 H7b 0.9700 . ?
C16 H16 0.9300 . ?
C8 H8a 0.9600 . ?
C8 H8b 0.9600 . ?
C8 H8c 0.9600 . ?

loop_
_geom_torsion_atom_site_label_1
_geom_torsion_atom_site_label_2
_geom_torsion_atom_site_label_3
_geom_torsion_atom_site_label_4
_geom_torsion
_geom_torsion_site_symmetry_1
_geom_torsion_site_symmetry_2
_geom_torsion_site_symmetry_3
_geom_torsion_site_symmetry_4
_geom_torsion_publ_flag
S1 C7 C6 C5 107.0(7) . . . . ?
S1 C7 C6 C9 -74.6(8) . . . . ?
O1 C2 N1 C11 177.7(6) . . . . ?
O1 C2 N1 C1 0.6(8) . . . . ?
O1 C2 C3 C18 65.7(6) . . . . ?
O1 C2 C3 C12 -56.0(6) . . . . ?
O1 C2 C3 C4 -176.9(6) . . . . ?
C23 C18 C3 C12 130.9(5) . . . . ?
C23 C18 C3 C2 11.5(6) . . . . ?
C23 C18 C3 C4 -99.7(5) . . . . ?
C23 C18 C19 C20 0.4(7) . . . . ?
C23 C22 C21 C20 -0.1(8) . . . . ?
N1 C2 C3 C18 -115.2(4) . . . . ?
N1 C2 C3 C12 123.1(4) . . . . ?
N1 C2 C3 C4 2.1(5) . . . . ?
N1 C11 C4 C3 1.6(5) . . . . ?
N1 C11 C4 C5 -177.1(5) . . . . ?
N1 C11 C10 C9 177.9(7) . . . . ?
C18 C3 C12 C13 136.7(4) . . . . ?
C18 C3 C12 C17 -46.2(5) . . . . ?
C18 C3 C4 C5 -66.2(6) . . . . ?
C18 C3 C4 C11 115.3(5) . . . . ?
C18 C19 C20 C21 -0.7(7) . . . . ?
C3 C12 C13 C14 178.3(5) . . . . ?
C3 C12 C17 C16 -177.5(7) . . . . ?
C3 C4 C5 C6 -179.2(6) . . . . ?
C3 C4 C11 C10 -177.2(5) . . . . ?
C12 C13 C14 C15 -1.3(7) . . . . ?
C12 C17 C16 C15 -0.3(8) . . . . ?
C22 C21 C20 C19 0.5(8) . . . . ?
C4 C5 C6 C9 -2.7(7) . . . . ?
C4 C5 C6 C7 175.6(6) . . . . ?
C4 C11 C10 C9 -3.4(7) . . . . ?
C5 C6 C9 C10 3.4(8) . . . . ?
C13 C14 C15 C16 0.6(9) . . . . ?
C11 C10 C9 C6 -0.3(8) . . . . ?
C14 C15 C16 C17 0.1(9) . . . . ?
